data_7205789
loop_
_publ_author_name
'Fu, Ruibiao'
'Hu, Shengmin'
'Wu, Xintao'

_publ_section_title
;
 Syntheses, crystal structures, thermal stabilities, magnetism and
 luminescence of two 3D metal phosphonates
;
_journal_issue 7
_journal_name_full CrystEngComm
_journal_page_first 2331
_journal_paper_doi 10.1039/c0ce00791a
_journal_volume 13
_journal_year 2011
_chemical_formula_sum 'C7 H9 N O8 P2 Zn2'
_chemical_formula_weight 427.83
_chemical_name_systematic
;
?
;
_space_group_IT_number 14
_symmetry_cell_setting monoclinic
_symmetry_space_group_name_Hall '-P 2yn'
_symmetry_space_group_name_H-M 'P 1 21/n 1'
_atom_sites_solution_hydrogens geom
_atom_sites_solution_primary direct
_atom_sites_solution_secondary difmap
_audit_creation_method SHELXL-97
_cell_angle_alpha 90.00
_cell_angle_beta 95.977(10)
_cell_angle_gamma 90.00
_cell_formula_units_Z 4
_cell_length_a 5.579(3)
_cell_length_b 12.653(6)
_cell_length_c 16.384(9)
_cell_measurement_reflns_used 2608
_cell_measurement_temperature 293(2)
_cell_measurement_theta_max 27.4487
_cell_measurement_theta_min 3.2199
_cell_volume 1150.3(10)
_computing_structure_refinement 'SHELXL-97 (Sheldrick, 1997)'
_computing_structure_solution 'SHELXS-97 (Sheldrick, 1990)'
_diffrn_ambient_temperature 293(2)
_diffrn_measured_fraction_theta_full 0.994
_diffrn_measured_fraction_theta_max 0.994
_diffrn_radiation_monochromator graphite
_diffrn_radiation_source 'fine-focus sealed tube'
_diffrn_radiation_type MoK\a
_diffrn_radiation_wavelength 0.71073
_diffrn_reflns_av_R_equivalents 0.0634
_diffrn_reflns_av_sigmaI/netI 0.0661
_diffrn_reflns_limit_h_max 7
_diffrn_reflns_limit_h_min -7
_diffrn_reflns_limit_k_max 16
_diffrn_reflns_limit_k_min -16
_diffrn_reflns_limit_l_max 21
_diffrn_reflns_limit_l_min -20
_diffrn_reflns_number 8785
_diffrn_reflns_theta_full 27.49
_diffrn_reflns_theta_max 27.49
_diffrn_reflns_theta_min 2.50
_exptl_absorpt_coefficient_mu 4.488
_exptl_absorpt_correction_T_max 1.0000
_exptl_absorpt_correction_T_min 0.6173
_exptl_absorpt_correction_type multi-scan
_exptl_crystal_colour colorless
_exptl_crystal_density_diffrn 2.470
_exptl_crystal_density_method 'not measured'
_exptl_crystal_description needle
_exptl_crystal_F_000 848
_exptl_crystal_size_max 0.4000
_exptl_crystal_size_mid 0.0300
_exptl_crystal_size_min 0.0300
_refine_diff_density_max 0.822
_refine_diff_density_min -0.899
_refine_diff_density_rms 0.162
_refine_ls_extinction_method none
_refine_ls_goodness_of_fit_ref 1.089
_refine_ls_hydrogen_treatment mixed
_refine_ls_matrix_type full
_refine_ls_number_parameters 189
_refine_ls_number_reflns 2616
_refine_ls_number_restraints 0
_refine_ls_restrained_S_all 1.089
_refine_ls_R_factor_all 0.0714
_refine_ls_R_factor_gt 0.0553
_refine_ls_shift/su_max 0.000
_refine_ls_shift/su_mean 0.000
_refine_ls_structure_factor_coef Fsqd
_refine_ls_weighting_details 'calc w=1/[\s^2^(Fo^2^)+(0.0315P)^2^+5.1657P] where P=(Fo^2^+2Fc^2^)/3'
_refine_ls_weighting_scheme calc
_refine_ls_wR_factor_gt 0.1031
_refine_ls_wR_factor_ref 0.1113
_reflns_number_gt 2167
_reflns_number_total 2616
_reflns_threshold_expression >2sigma(I)
_cod_data_source_file c0ce00791a.txt
_cod_data_source_block f1
_cod_depositor_comments
;
The following automatic conversions were performed:
'_exptl_absorpt_correction_type' value 'Multi-scan' changed to
'multi-scan' according to
'/home/saulius/struct/CIF-dictionaries/cif_core.dic' dictionary named
'cif_core.dic' version 2.4.1 from 2010-06-29.

Automatic conversion script
Id: cif_fix_enum 1555 2011-01-17 13:19:09Z saulius 
;
_cod_original_sg_symbol_H-M p2(1)/n
_cod_database_code 7205789

loop_
_symmetry_equiv_pos_as_xyz
'x, y, z'
'-x+1/2, y+1/2, -z+1/2'
'-x, -y, -z'
'x-1/2, -y-1/2, z-1/2'

loop_
_atom_site_label
_atom_site_type_symbol
_atom_site_fract_x
_atom_site_fract_y
_atom_site_fract_z
_atom_site_U_iso_or_equiv
_atom_site_adp_type
_atom_site_occupancy
_atom_site_symmetry_multiplicity
_atom_site_calc_flag
_atom_site_refinement_flags
_atom_site_disorder_assembly
_atom_site_disorder_group
Zn1 Zn 0.08082(11) 0.17342(5) 0.21725(4) 0.01866(19) Uani 1 1 d . . .
Zn2 Zn 0.23142(11) -0.08335(5) 0.44331(4) 0.01720(18) Uani 1 1 d . . .
P1 P 0.0109(2) 0.15106(11) 0.40361(9) 0.0130(3) Uani 1 1 d . . .
P2 P 0.2697(2) 0.20927(11) 0.57283(9) 0.0135(3) Uani 1 1 d . . .
O1 O -0.0575(7) 0.1943(3) 0.3178(2) 0.0167(8) Uani 1 1 d . . .
O2 O 0.1742(7) 0.0559(3) 0.4020(3) 0.0212(9) Uani 1 1 d . . .
O3 O -0.2179(6) 0.1299(3) 0.4438(2) 0.0176(8) Uani 1 1 d . . .
O4 O 0.0329(6) 0.1772(3) 0.6060(2) 0.0167(8) Uani 1 1 d . . .
O5 O 0.4419(6) 0.1182(3) 0.5731(3) 0.0232(9) Uani 1 1 d . . .
O6 O 0.3791(7) 0.3056(3) 0.6177(3) 0.0252(10) Uani 1 1 d . . .
O7 O 0.4068(6) 0.2718(3) 0.4252(2) 0.0193(9) Uani 1 1 d . . .
H3 H 0.5023 0.2233 0.4361 0.029 Uiso 1 1 calc R . .
O8 O 0.3256(9) 0.2902(4) 0.2404(3) 0.0308(11) Uani 1 1 d . . .
H1 H 0.436(15) 0.281(7) 0.214(5) 0.05(3) Uiso 1 1 d . . .
H2 H 0.40(2) 0.287(11) 0.295(9) 0.16(6) Uiso 1 1 d . . .
N1 N 0.1979(8) 0.5505(4) 0.3007(3) 0.0207(11) Uani 1 1 d . . .
C1 C 0.1906(9) 0.2533(4) 0.4650(3) 0.0132(11) Uani 1 1 d . . .
C2 C 0.0605(10) 0.3606(4) 0.4685(3) 0.0170(12) Uani 1 1 d . . .
H4 H -0.0994 0.3479 0.4847 0.020 Uiso 1 1 calc R . .
H5 H 0.1472 0.4032 0.5111 0.020 Uiso 1 1 calc R . .
C3 C 0.0351(10) 0.4239(4) 0.3897(4) 0.0170(12) Uani 1 1 d . . .
C4 C 0.2134(9) 0.4940(4) 0.3707(4) 0.0174(12) Uani 1 1 d . . .
H6 H 0.3494 0.5023 0.4081 0.021 Uiso 1 1 calc R . .
C5 C -0.1700(10) 0.4175(4) 0.3337(4) 0.0205(12) Uani 1 1 d . . .
H7 H -0.2982 0.3751 0.3454 0.025 Uiso 1 1 calc R . .
C6 C -0.1852(11) 0.4733(5) 0.2612(4) 0.0241(13) Uani 1 1 d . . .
H8 H -0.3203 0.4674 0.2231 0.029 Uiso 1 1 calc R . .
C7 C 0.0027(10) 0.5377(5) 0.2463(4) 0.0222(13) Uani 1 1 d . . .
H9 H -0.0052 0.5739 0.1967 0.027 Uiso 1 1 calc R . .

loop_
_atom_site_aniso_label
_atom_site_aniso_U_11
_atom_site_aniso_U_22
_atom_site_aniso_U_33
_atom_site_aniso_U_23
_atom_site_aniso_U_13
_atom_site_aniso_U_12
Zn1 0.0203(3) 0.0196(4) 0.0158(4) -0.0013(3) 0.0009(3) 0.0032(3)
Zn2 0.0147(3) 0.0175(3) 0.0198(4) 0.0048(3) 0.0040(3) 0.0023(2)
P1 0.0147(6) 0.0111(6) 0.0134(7) 0.0004(5) 0.0020(5) 0.0003(5)
P2 0.0118(6) 0.0144(7) 0.0140(7) 0.0031(6) 0.0001(5) -0.0001(5)
O1 0.0220(19) 0.0177(19) 0.010(2) -0.0019(16) 0.0013(16) -0.0009(15)
O2 0.0220(19) 0.016(2) 0.026(2) 0.0008(17) 0.0053(17) 0.0046(16)
O3 0.0124(17) 0.023(2) 0.017(2) 0.0012(17) 0.0032(15) -0.0034(16)
O4 0.0163(18) 0.023(2) 0.012(2) 0.0033(16) 0.0052(15) -0.0003(16)
O5 0.0148(18) 0.027(2) 0.029(2) 0.0114(19) 0.0054(17) 0.0058(17)
O6 0.032(2) 0.022(2) 0.019(2) 0.0024(18) -0.0068(18) -0.0074(18)
O7 0.0149(18) 0.022(2) 0.022(2) 0.0077(17) 0.0078(16) 0.0015(16)
O8 0.033(3) 0.032(3) 0.028(3) -0.002(2) 0.005(2) -0.010(2)
N1 0.020(2) 0.022(2) 0.020(3) 0.005(2) 0.001(2) -0.003(2)
C1 0.014(2) 0.013(3) 0.012(3) 0.003(2) 0.003(2) 0.000(2)
C2 0.023(3) 0.013(3) 0.014(3) 0.000(2) 0.000(2) 0.003(2)
C3 0.021(3) 0.010(2) 0.019(3) 0.000(2) 0.000(2) 0.004(2)
C4 0.014(2) 0.016(3) 0.021(3) 0.002(2) 0.001(2) 0.002(2)
C5 0.020(3) 0.018(3) 0.024(3) 0.002(2) 0.001(2) -0.002(2)
C6 0.024(3) 0.021(3) 0.025(3) 0.003(3) -0.008(3) -0.004(2)
C7 0.028(3) 0.019(3) 0.020(3) 0.004(2) 0.001(3) 0.001(2)

loop_
_atom_type_symbol
_atom_type_description
_atom_type_scat_dispersion_real
_atom_type_scat_dispersion_imag
_atom_type_scat_source
C C 0.0033 0.0016 'International Tables Vol C Tables 4.2.6.8 and 6.1.1.4'
H H 0.0000 0.0000 'International Tables Vol C Tables 4.2.6.8 and 6.1.1.4'
N N 0.0061 0.0033 'International Tables Vol C Tables 4.2.6.8 and 6.1.1.4'
O O 0.0106 0.0060 'International Tables Vol C Tables 4.2.6.8 and 6.1.1.4'
P P 0.1023 0.0942 'International Tables Vol C Tables 4.2.6.8 and 6.1.1.4'
Zn Zn 0.2839 1.4301 'International Tables Vol C Tables 4.2.6.8 and 6.1.1.4'

loop_
_geom_angle_atom_site_label_1
_geom_angle_atom_site_label_2
_geom_angle_atom_site_label_3
_geom_angle
_geom_angle_site_symmetry_1
_geom_angle_site_symmetry_3
_geom_angle_publ_flag
O6 Zn1 O1 117.71(17) 4_565 . ?
O6 Zn1 O8 112.8(2) 4_565 . ?
O1 Zn1 O8 93.6(2) . . ?
O6 Zn1 N1 107.32(19) 4_565 2_545 ?
O1 Zn1 N1 122.58(19) . 2_545 ?
O8 Zn1 N1 100.3(2) . 2_545 ?
O2 Zn2 O5 106.78(17) . 3_656 ?
O2 Zn2 O3 126.55(17) . 3_556 ?
O5 Zn2 O3 101.23(16) 3_656 3_556 ?
O2 Zn2 O4 108.51(16) . 3_556 ?
O5 Zn2 O4 118.57(17) 3_656 3_556 ?
O3 Zn2 O4 95.98(15) 3_556 3_556 ?
O2 P1 O1 111.3(2) . . ?
O2 P1 O3 113.7(2) . . ?
O1 P1 O3 108.9(2) . . ?
O2 P1 C1 105.7(2) . . ?
O1 P1 C1 108.5(2) . . ?
O3 P1 C1 108.5(2) . . ?
O5 P2 O6 113.0(2) . . ?
O5 P2 O4 111.7(2) . . ?
O6 P2 O4 111.0(2) . . ?
O5 P2 C1 108.8(2) . . ?
O6 P2 C1 105.2(2) . . ?
O4 P2 C1 106.7(2) . . ?
P1 O1 Zn1 131.6(2) . . ?
P1 O2 Zn2 144.1(3) . . ?
P1 O3 Zn2 125.5(2) . 3_556 ?
P2 O4 Zn2 129.9(2) . 3_556 ?
P2 O5 Zn2 142.4(3) . 3_656 ?
P2 O6 Zn1 134.4(3) . 4_666 ?
C7 N1 C4 118.5(5) . . ?
C7 N1 Zn1 117.4(4) . 2 ?
C4 N1 Zn1 123.0(4) . 2 ?
O7 C1 C2 106.9(4) . . ?
O7 C1 P2 110.5(3) . . ?
C2 C1 P2 107.1(4) . . ?
O7 C1 P1 107.2(4) . . ?
C2 C1 P1 113.7(4) . . ?
P2 C1 P1 111.4(3) . . ?
C3 C2 C1 115.9(5) . . ?
C4 C3 C5 116.6(5) . . ?
C4 C3 C2 121.5(5) . . ?
C5 C3 C2 121.9(5) . . ?
N1 C4 C3 123.0(5) . . ?
C6 C5 C3 120.7(5) . . ?
C7 C6 C5 118.7(5) . . ?
N1 C7 C6 122.4(6) . . ?

loop_
_geom_bond_atom_site_label_1
_geom_bond_atom_site_label_2
_geom_bond_distance
_geom_bond_site_symmetry_2
_geom_bond_publ_flag
Zn1 O6 1.902(4) 4_565 ?
Zn1 O1 1.909(4) . ?
Zn1 O8 2.021(5) . ?
Zn1 N1 2.026(5) 2_545 ?
Zn2 O2 1.903(4) . ?
Zn2 O5 1.921(4) 3_656 ?
Zn2 O3 1.950(4) 3_556 ?
Zn2 O4 1.998(4) 3_556 ?
P1 O2 1.512(4) . ?
P1 O1 1.520(4) . ?
P1 O3 1.520(4) . ?
P1 C1 1.866(5) . ?
P2 O5 1.500(4) . ?
P2 O6 1.518(4) . ?
P2 O4 1.534(4) . ?
P2 C1 1.861(6) . ?
O3 Zn2 1.950(4) 3_556 ?
O4 Zn2 1.998(4) 3_556 ?
O5 Zn2 1.921(4) 3_656 ?
O6 Zn1 1.902(4) 4_666 ?
O7 C1 1.448(6) . ?
N1 C7 1.343(7) . ?
N1 C4 1.347(7) . ?
N1 Zn1 2.026(5) 2 ?
C1 C2 1.544(7) . ?
C2 C3 1.514(8) . ?
C3 C4 1.392(8) . ?
C3 C5 1.392(8) . ?
C5 C6 1.377(8) . ?
C6 C7 1.370(8) . ?

loop_
_geom_hbond_atom_site_label_D
_geom_hbond_atom_site_label_H
_geom_hbond_atom_site_label_A
_geom_hbond_distance_DH
_geom_hbond_distance_HA
_geom_hbond_distance_DA
_geom_hbond_angle_DHA
_geom_hbond_site_symmetry_A
O7 H3 O3 0.82 1.95 2.751(5) 164.7 1_655
O8 H1 O4 0.80(9) 1.98(9) 2.625(7) 138(8) 4_665
O8 H2 O7 0.96(14) 2.13(14) 3.024(7) 154(11) .
